data_1528932
loop_
_publ_author_name
'Tougait, O.'
'Kaczorowski, D.'
'Noel, H.'

_publ_section_title
;
 Pr Co2 Al8 and Pr2 Co6 Al19: Crystal structure and electronic properties
;
_journal_name_full 'Journal of Solid State Chemistry'
_journal_page_first 3639
_journal_page_last 3647
_journal_volume 178
_journal_year 2005
_chemical_formula_sum 'Al18.94 Co6 Pr2'
_chemical_name_systematic 'Pr2 Co6 Al18.94'
_space_group_IT_number 12
_symmetry_space_group_name_Hall '-C 2y'
_symmetry_space_group_name_H-M 'C 1 2/m 1'
_cell_angle_alpha 90
_cell_angle_beta 103.903
_cell_angle_gamma 90
_cell_formula_units_Z 4
_cell_length_a 17.6031
_cell_length_b 12.1052
_cell_length_c 8.2399
_cell_volume 1704.393
_citation_journal_id_ASTM JSSCBI
_cod_data_source_file Tougait_JSSCBI_2005_706.cif
_cod_data_source_block Al18.94Co6Pr2
_cod_database_code 1528932

loop_
_symmetry_equiv_pos_as_xyz
x,y,z
-x,y,-z
-x,-y,-z
x,-y,z
x+1/2,y+1/2,z
-x+1/2,y+1/2,-z
-x+1/2,-y+1/2,-z
x+1/2,-y+1/2,z

loop_
_atom_site_label
_atom_site_type_symbol
_atom_site_fract_x
_atom_site_fract_y
_atom_site_fract_z
_atom_site_occupancy
_atom_site_U_iso_or_equiv
Al11 Al 0.44614 0.11643 0.35117 1 0.0
Al1 Al 0 0.1692 0 1 0.0
Al3 Al 0.08628 0 0.182 1 0.0
Co4 Co 0.38374 0.30156 0.32608 1 0.0
Al5 Al 0.05232 0.38264 0.15482 1 0.0
Co3 Co 0.11996 0.19918 0.18895 1 0.0
Pr2 Pr 0.719883 0 0.22828 1 0.0
Al10 Al 0.36249 0.17484 0.0561 1 0.0
Pr1 Pr 0.279421 0 0.25743 1 0.0
Co2 Co 0.56164 0 0.40555 1 0.0
Al7 Al 0.17984 0.11632 0.46523 1 0.0
Co1 Co 0.43811 0 0.09396 1 0.0
Al9 Al 0.33678 0.38749 0.04698 1 0.0
Al8 Al 0.25174 0.25063 0.23826 1 0.0
Al6 Al 0.14688 0.33187 0.44799 1 0.0
Al2 Al 0.08157 0 0.6477 1 0.0
Al4 Al 0.02584 0.17439 0.3649 1 0.0
